data_7134728
loop_
_publ_author_name
'Zhang, Jinli'
'Xi, Xiao-Juan'
'Xu, Lin'
'Lang, Feifan'
'Yang, Yan'
'Pang, Jiandong'

_publ_section_title
;
 Rare-earth-pentacene-octacarboxylate frameworks for highly efficient
 urinary 1-HP fluorescence sensing.
;
_journal_issue 60
_journal_name_full 'Chemical communications (Cambridge, England)'
_journal_page_first 11195
_journal_page_last 11198
_journal_paper_doi 10.1039/d5cc02537k
_journal_volume 61
_journal_year 2025
_chemical_formula_moiety 'C105.1 H75.9 N2 O19.6 Tb2'
_chemical_formula_sum 'C105.1 H75.9 N2 O19.6 Tb2'
_chemical_formula_weight 1998.21
_space_group_crystal_system triclinic
_space_group_IT_number 2
_space_group_name_Hall '-P 1'
_space_group_name_H-M_alt 'P -1'
_atom_sites_solution_hydrogens geom
_atom_sites_solution_primary dual
_audit_creation_date 2025-02-14
_audit_creation_method
;
Olex2 1.5
(compiled 2022.04.07 svn.rca3783a0 for OlexSys, GUI svn.r6498)
;
_audit_update_record
;
2025-05-03 deposited with the CCDC.	2025-06-13 downloaded from the CCDC.
;
_cell_angle_alpha 91.859(3)
_cell_angle_beta 94.475(3)
_cell_angle_gamma 103.284(4)
_cell_formula_units_Z 1
_cell_length_a 11.7036(5)
_cell_length_b 15.2043(7)
_cell_length_c 19.7918(7)
_cell_measurement_reflns_used 10645
_cell_measurement_temperature 100.01(10)
_cell_measurement_theta_max 76.3240
_cell_measurement_theta_min 2.9900
_cell_volume 3412.6(3)
_computing_cell_refinement 'CrysAlisPro 1.171.42.101a (Rigaku OD, 2023)'
_computing_data_collection 'CrysAlisPro 1.171.42.101a (Rigaku OD, 2023)'
_computing_data_reduction 'CrysAlisPro 1.171.42.101a (Rigaku OD, 2023)'
_computing_molecular_graphics 'Olex2 1.5 (Dolomanov et al., 2009)'
_computing_publication_material 'Olex2 1.5 (Dolomanov et al., 2009)'
_computing_structure_refinement 'XL  (Sheldrick, 2008)'
_computing_structure_solution 'SHELXT 2018/2 (Sheldrick, 2018)'
_diffrn_ambient_environment N~2~
_diffrn_ambient_temperature 100.01(10)
_diffrn_detector 'Hybrid Pixel Array Detector'
_diffrn_detector_area_resol_mean 10.0000
_diffrn_detector_type HyPix
_diffrn_measured_fraction_theta_full 0.962
_diffrn_measured_fraction_theta_max 0.962
_diffrn_measurement_details
;
List of Runs (angles in degrees, time in seconds):

  # Type    Start    End  Width  t~exp~   \w     \q     \k     \f   Frames
#--------------------------------------------------------------------------
  1  \w    -24.00  68.00   0.50    0.21    --   47.66 -71.00 113.00  184
  2  \w     73.00  99.00   0.50    0.83    --  106.53 -77.00 -90.00   52
  3  \w     36.00  72.00   0.50    0.83    --  106.53 -77.00 -90.00   72
  4  \w     35.00  74.00   0.50    0.83    --  106.53 -61.00 -90.00   78
  5  \w     21.00  46.00   0.50    0.21    --   47.66 -38.00 -90.00   50
  6  \w     28.00 119.00   0.50    0.21    --   47.66  71.00-115.00  182
  7  \w    132.00 159.00   0.50    0.83    --  106.53  71.00-115.00   54
  8  \w    150.00 177.00   0.50    0.83    --  106.53  15.00-180.00   54
  9  \w     94.00 127.00   0.50    0.83    --  106.53  15.00-180.00   66
 10  \w     47.00  88.00   0.50    0.83    --  106.53 -95.00  30.00   82
 11  \w      0.00  27.00   0.50    0.21    --  -47.66  19.00-120.00   54
 12  \w    -68.00  25.00   0.50    0.21    --  -47.66  71.00-115.00  186
 13  \w    -21.00  20.00   0.50    0.21    --  -47.66  19.00  60.00   82
 14  \w    -66.00 -41.00   0.50    0.83    -- -104.50  61.00  30.00   50
 15  \w    -80.00 -43.00   0.50    0.83    -- -104.50  71.00-115.00   74
 16  \w    -58.00 -33.00   0.50    0.83    -- -104.50  61.00-120.00   50
 17  \w   -174.00 -87.00   0.50    0.83    -- -104.50 -71.00 113.00  174
 18  \w   -123.00 -98.00   0.50    0.83    -- -104.50 -15.00 150.00   50
 19  \w   -173.00-140.00   0.50    0.83    -- -104.50 -15.00 150.00   66
 20  \w     73.00 100.00   0.50    0.86    --  106.53 -77.00 -90.00   54
 21  \w     43.00  72.00   0.50    0.86    --  106.53 -77.00 -90.00   58
 22  \w     34.00  73.00   0.50    0.86    --  106.53 -61.00 -90.00   78
 23  \w    -12.00  16.00   0.50    0.22    --   47.66 -71.00 113.00   56
 24  \w     39.00  64.00   0.50    0.86    --  106.53 -71.00 113.00   50
 25  \w      1.00  26.00   0.50    0.22    --   47.66 -38.00 -90.00   50
 26  \w     55.00 119.00   0.50    0.22    --   47.66  71.00-115.00  128
 27  \w     88.00 171.00   0.50    0.86    --  106.53  71.00-115.00  166
 28  \w    153.00 178.00   0.50    0.86    --  106.53  15.00-180.00   50
 29  \w     96.00 122.00   0.50    0.86    --  106.53  15.00-180.00   52
 30  \w     50.00  84.00   0.50    0.86    --  106.53 -95.00  30.00   68
 31  \w    -20.00  21.00   0.50    0.22    --  -47.66  19.00  60.00   82
 32  \w    -34.00   8.00   0.50    0.22    --  -47.66  71.00-115.00   84
 33  \w     -2.00  23.00   0.50    0.22    --  -47.66  19.00-120.00   50
 34  \w    -69.00 -38.00   0.50    0.86    -- -104.50  71.00-115.00   62
 35  \w    -67.00 -32.00   0.50    0.86    -- -104.50  61.00-120.00   70
 36  \w    -65.00 -40.00   0.50    0.86    -- -104.50  61.00  30.00   50
 37  \w   -116.00 -91.00   0.50    0.86    -- -104.50 -15.00 150.00   50
 38  \w   -173.00-131.00   0.50    0.86    -- -104.50 -15.00 150.00   84
 39  \w   -169.00-142.00   0.50    0.86    -- -104.50 -71.00 113.00   54
 40  \w    -61.00 -32.00   0.50    0.87    -- -104.50  61.00  60.00   58
 41  \w    -65.00 -39.00   0.50    0.87    -- -104.50  61.00  30.00   52
 42  \w    -58.00 -32.00   0.50    0.87    -- -104.50  61.00   0.00   52
 43  \w    -22.00  28.00   0.50    0.22    --  -47.66  17.00  94.00  100
 44  \w    -68.00 -36.00   0.50    0.87    -- -104.50  61.00 -60.00   64
 45  \w    -67.00 -41.00   0.50    0.87    -- -104.50  61.00 -90.00   52
 46  \w   -119.00 -91.00   0.50    0.87    -- -104.50 -17.00 -73.00   56
 47  \w   -122.00 -34.00   0.50    0.22    --  -47.66 -17.00 -73.00  176
 48  \w     55.00 102.00   0.50    0.22    --   47.66  17.00  94.00   94
 49  \w     95.00 178.00   0.50    0.87    --  106.53  17.00  94.00  166
 50  \w     35.00 106.00   0.50    0.87    --  106.53 -77.00 -30.00  142
 51  \w     34.00  59.00   0.50    0.87    --  106.53 -61.00 -30.00   50
 52  \w    -26.00  29.00   0.50    0.22    --   47.66 -17.00 -73.00  110
 53  \w     58.00 101.00   0.50    0.87    --  106.53 -77.00-180.00   86
 54  \w     39.00  95.00   0.50    0.87    --  106.53-125.00-180.00  112
 55  \w     56.00 107.00   0.50    0.87    --  106.53-125.00-150.00  102
 56  \w     20.00  90.00   0.50    0.22    --   47.66-125.00-180.00  140
 57  \w    -68.00 -43.00   0.50    1.04    -- -104.50  61.00-120.00   50
 58  \w    -66.00 -38.00   0.50    1.04    -- -104.50  61.00 -90.00   56
 59  \w    -67.00 -37.00   0.50    1.04    -- -104.50  61.00 -60.00   60
 60  \w    -58.00 -32.00   0.50    1.04    -- -104.50  61.00   0.00   52
 61  \w    -22.00  28.00   0.50    0.26    --  -47.66  17.00  95.00  100
 62  \w    -64.00 -38.00   0.50    1.04    -- -104.50  61.00  30.00   52
 63  \w   -173.00 -96.00   0.50    1.04    -- -104.50 -17.00 -73.00  154
 64  \w   -122.00 -34.00   0.50    0.26    --  -47.66 -17.00 -73.00  176
 65  \w     20.00  89.00   0.50    0.26    --   47.66-125.00-180.00  138
 66  \w     37.00  63.00   0.50    1.04    --  106.53-125.00-180.00   52
 67  \w     84.00 111.00   0.50    1.04    --  106.53-125.00-180.00   54
 68  \w     80.00 105.00   0.50    1.04    --  106.53 -95.00-150.00   50
 69  \w     34.00  61.00   0.50    1.04    --  106.53 -95.00-150.00   54
 70  \w    -27.00  29.00   0.50    0.26    --   47.66 -17.00 -73.00  112
 71  \w     38.00  64.00   0.50    1.04    --  106.53 -61.00 -30.00   52
 72  \w     34.00  66.00   0.50    1.04    --  106.53 -77.00 120.00   64
 73  \w     68.00  94.00   0.50    1.04    --  106.53 -77.00 120.00   52
 74  \w    111.00 136.00   0.50    1.04    --  106.53  17.00  95.00   50
 75  \w    150.00 176.00   0.50    1.04    --  106.53 125.00 -90.00   52
 76  \w     80.00 106.00   0.50    1.04    --  106.53 125.00 -90.00   52
 77  \w     35.00 118.00   0.50    0.26    --   47.66  17.00  95.00  166
;
_diffrn_measurement_device 'four-circle diffractometer'
_diffrn_measurement_device_type 'XtaLAB Synergy R, HyPix'
_diffrn_measurement_method '\w scans'
_diffrn_orient_matrix_type 'CrysAlisPro convention (1999,Acta A55,543-557)'
_diffrn_orient_matrix_UB_11 0.0701350000
_diffrn_orient_matrix_UB_12 0.0452855000
_diffrn_orient_matrix_UB_13 -0.0573660000
_diffrn_orient_matrix_UB_21 0.0736755000
_diffrn_orient_matrix_UB_22 -0.0719575000
_diffrn_orient_matrix_UB_23 0.0025020000
_diffrn_orient_matrix_UB_31 -0.0899324000
_diffrn_orient_matrix_UB_32 -0.0603278000
_diffrn_orient_matrix_UB_33 -0.0530595000
_diffrn_radiation_monochromator mirror
_diffrn_radiation_probe x-ray
_diffrn_radiation_type 'Cu K\a'
_diffrn_radiation_wavelength 1.54184
_diffrn_reflns_av_R_equivalents 0.0729
_diffrn_reflns_av_unetI/netI 0.0392
_diffrn_reflns_Laue_measured_fraction_full 0.962
_diffrn_reflns_Laue_measured_fraction_max 0.962
_diffrn_reflns_limit_h_max 13
_diffrn_reflns_limit_h_min -13
_diffrn_reflns_limit_k_max 18
_diffrn_reflns_limit_k_min -18
_diffrn_reflns_limit_l_max 23
_diffrn_reflns_limit_l_min -23
_diffrn_reflns_number 65840
_diffrn_reflns_point_group_measured_fraction_full 0.962
_diffrn_reflns_point_group_measured_fraction_max 0.962
_diffrn_reflns_theta_full 67.080
_diffrn_reflns_theta_max 67.080
_diffrn_reflns_theta_min 2.242
_diffrn_source 'Rotating-anode X-ray tube'
_diffrn_source_type 'PhotonJet R (Cu) X-ray Source'
_exptl_absorpt_coefficient_mu 5.427
_exptl_absorpt_correction_T_max 1.00000
_exptl_absorpt_correction_T_min 0.67963
_exptl_absorpt_correction_type multi-scan
_exptl_absorpt_process_details
;
CrysAlisPro 1.171.42.101a (Rigaku Oxford Diffraction, 2023)
Empirical absorption correction using spherical harmonics,
implemented in SCALE3 ABSPACK scaling algorithm.
;
_exptl_crystal_colour light-yellow
_exptl_crystal_density_diffrn 0.972
_exptl_crystal_description needle
_exptl_crystal_F_000 1007
_refine_diff_density_max 2.295
_refine_diff_density_min -4.810
_refine_diff_density_rms 0.202
_refine_ls_extinction_method none
_refine_ls_goodness_of_fit_ref 1.056
_refine_ls_hydrogen_treatment constr
_refine_ls_matrix_type full
_refine_ls_number_parameters 484
_refine_ls_number_reflns 11720
_refine_ls_number_restraints 17
_refine_ls_restrained_S_all 1.059
_refine_ls_R_factor_all 0.1023
_refine_ls_R_factor_gt 0.0976
_refine_ls_shift/su_max 0.001
_refine_ls_shift/su_mean 0.000
_refine_ls_structure_factor_coef Fsqd
_refine_ls_weighting_details 'w=1/[\s^2^(Fo^2^)+(0.1576P)^2^+38.7992P] where P=(Fo^2^+2Fc^2^)/3'
_refine_ls_weighting_scheme calc
_refine_ls_wR_factor_gt 0.2644
_refine_ls_wR_factor_ref 0.2694
_reflns_Friedel_coverage 0.000
_reflns_number_gt 10923
_reflns_number_total 11720
_reflns_threshold_expression 'I > 2\s(I)'
_cod_data_source_file d5cc02537k2.cif
_cod_data_source_block NKM-567-Tb
_cod_depositor_comments 'Adding full bibliography for 7134726--7134728.cif.'
_cod_original_formula_sum 'C105.10 H75.90 N2 O19.60 Tb2'
_cod_database_code 7134728
_shelx_shelxl_version_number 2016/6
_chemical_oxdiff_formula 'C H O Tb'
_shelx_space_group_comment
;
The symmetry employed for this shelxl refinement is uniquely defined
by the following loop, which should always be used as a source of
symmetry information in preference to the above space-group names.
They are only intended as comments.
;
_olex2_refinement_description
;
1. Restrained distances
 O10-C50
 1.26 with sigma of 0.02
 C50-N1
 1.33 with sigma of 0.02
 N1-C51
 1.48 with sigma of 0.02
 N1-C53
 1.48 with sigma of 0.02
 C51-C52
 1.5 with sigma of 0.02
 C53-C54
 1.5 with sigma of 0.02
 C52-N1
 2.5 with sigma of 0.02
 N1-C54
 2.5 with sigma of 0.02
 C24-O5
 1.37 with sigma of 0.02
 C25-O5
 1.44 with sigma of 0.02
 C25-C26
 1.5 with sigma of 0.02
 C26-C27
 1.5 with sigma of 0.02
 C27-C28
 1.5 with sigma of 0.02
 C24-C25
 2.4 with sigma of 0.02
 O5-C26
 2.4 with sigma of 0.02
 C25-C27
 2.5 with sigma of 0.02
 C26-C28
 2.5 with sigma of 0.02
2. Uiso/Uaniso restraints and constraints
Uanis(C28) = Uanis(C27) = Uanis(C26) = Uanis(C25) = Uanis(O5) = Uanis(C24) =
Uanis(C23) = Uanis(C22)
Uanis(O7) = Uanis(C40) = Uanis(O6) = Uanis(C39)
Uanis(O4) = Uanis(C14) = Uanis(O3) = Uanis(C13)
Uanis(C52) = Uanis(C51) = Uanis(N1) = Uanis(C53) = Uanis(C54) = Uanis(C50) =
Uanis(O10)
3. Others
 Fixed Sof: O7(0.8) C26(0.7) H26A(0.7) H26B(0.7) C54(0.6) H54C(0.6) H54A(0.6)
 H54B(0.6) C52(0.25) H52A(0.25) H52B(0.25) H52C(0.25)
4.a Ternary CH refined with riding coordinates:
 C21(H21), C29(H29)
4.b Secondary CH2 refined with riding coordinates:
 C25(H25A,H25B), C51(H51A,H51B), C53(H53B,H53A), C26(H26A,H26B), C27(H27A,H27B)
4.c Aromatic/amide H refined with riding coordinates:
 C20(H20), C3(H3), C17(H17), C35(H35), C4(H4), C32(H32), C7(H7), C49(H49),
 C6(H6), C11(H11), C44(H44), C42(H42), C48(H48), C45(H45), C37(H37), C12(H12),
 C16(H16), C15(H15), C38(H38), C41(H41), C50(H50)
4.d Idealised Me refined as rotating group:
 C54(H54C,H54A,H54B), C52(H52A,H52B,H52C), C28(H28A,H28B,H28C)
;
_smtbx_masks_void_probe_radius 1.2
_smtbx_masks_void_truncation_radius 1.2
_olex2_submission_special_instructions 'No special instructions were received'
_oxdiff_exptl_absorpt_empirical_details
;
Empirical correction (ABSPACK) includes:
- Absorption correction using spherical harmonics
- Frame scaling
;
_oxdiff_exptl_absorpt_empirical_full_max 1.419
_oxdiff_exptl_absorpt_empirical_full_min 0.245

loop_
_space_group_symop_operation_xyz
'x, y, z'
'-x, -y, -z'

loop_
_atom_site_label
_atom_site_type_symbol
_atom_site_fract_x
_atom_site_fract_y
_atom_site_fract_z
_atom_site_U_iso_or_equiv
_atom_site_adp_type
_atom_site_occupancy
_atom_site_site_symmetry_order
_atom_site_calc_flag
_atom_site_refinement_flags_posn
_atom_site_refinement_flags_adp
_atom_site_refinement_flags_occupancy
_atom_site_disorder_assembly
_atom_site_disorder_group
Tb1 Tb 1.05062(4) 0.88660(3) 0.97916(2) 0.02017(18) Uani 1 1 d . . . . .
O5 O 0.2545(6) 0.4635(5) 0.4882(3) 0.0468(9) Uani 1 1 d D . . . .
O8 O 0.8388(5) 0.9842(4) 0.0691(3) 0.0284(12) Uani 1 1 d . . . . .
O2 O 0.7935(5) 1.0545(4) 0.9324(3) 0.0290(12) Uani 1 1 d . . . . .
O9 O 0.9285(5) 0.8708(4) 0.0704(3) 0.0308(13) Uani 1 1 d . . . . .
O1 O 0.9114(5) 0.9604(4) 0.9349(3) 0.0258(12) Uani 1 1 d . . . . .
O10 O 0.8893(7) 0.7608(5) 0.9461(4) 0.0528(11) Uani 1 1 d D . . . .
O6 O 0.0930(8) 0.7605(6) 0.0388(4) 0.0561(13) Uani 1 1 d . . . . .
O4 O 0.0629(7) 0.8489(6) 0.8562(4) 0.0563(12) Uani 1 1 d . . . . .
C24 C 0.3761(8) 0.4812(8) 0.4933(5) 0.0468(9) Uani 1 1 d D . . . .
C20 C 0.6341(7) 0.7836(5) 0.6050(4) 0.0236(16) Uani 1 1 d . . . . .
H20 H 0.717815 0.798283 0.608818 0.028 Uiso 1 1 calc R U . . .
C23 C 0.4424(9) 0.5683(8) 0.4896(5) 0.0468(9) Uani 1 1 d . . . . .
O3 O 0.2141(7) 0.8411(6) 0.9293(4) 0.0563(12) Uani 1 1 d . . . . .
C19 C 0.5706(7) 0.7339(5) 0.5481(4) 0.0230(16) Uani 1 1 d . . . . .
C8 C 0.5713(8) 0.8118(5) 0.6571(4) 0.0250(16) Uani 1 1 d . . . . .
C18 C 0.4485(7) 0.7155(5) 0.5402(4) 0.0223(16) Uani 1 1 d . . . . .
C22 C 0.5658(9) 0.5875(8) 0.4966(5) 0.0468(9) Uani 1 1 d . . . . .
C3 C 0.7911(7) 0.8669(5) 0.8126(4) 0.0262(16) Uani 1 1 d . . . . .
H3 H 0.851810 0.842960 0.834242 0.031 Uiso 1 1 calc R U . . .
C17 C 0.3868(8) 0.7444(5) 0.5903(4) 0.0267(17) Uani 1 1 d . . . . .
H17 H 0.303243 0.732948 0.584300 0.032 Uiso 1 1 calc R U . . .
C21 C 0.6229(7) 0.6874(5) 0.4922(4) 0.0222(15) Uani 1 1 d . . . . .
H21 H 0.710951 0.700769 0.497763 0.027 Uiso 1 1 calc R U . . .
C35 C 0.3924(7) 0.7066(5) 0.3554(4) 0.0249(16) Uani 1 1 d . . . . .
H35 H 0.308672 0.693084 0.350305 0.030 Uiso 1 1 calc R U . . .
C47 C 0.8578(7) 0.9124(5) 0.0913(4) 0.0231(16) Uani 1 1 d . . . . .
C43 C 0.6510(7) 0.7996(5) 0.2527(4) 0.0246(16) Uani 1 1 d . . . . .
C5 C 0.6402(8) 0.8603(5) 0.7194(4) 0.0272(17) Uani 1 1 d . . . . .
C9 C 0.4473(8) 0.7904(5) 0.6496(4) 0.0258(17) Uani 1 1 d . . . . .
C30 C 0.4508(7) 0.6935(5) 0.4169(4) 0.0234(16) Uani 1 1 d . . . . .
C4 C 0.7306(8) 0.8259(5) 0.7521(4) 0.0279(17) Uani 1 1 d . . . . .
H4 H 0.750652 0.774117 0.732645 0.033 Uiso 1 1 calc R U . . .
C46 C 0.7846(7) 0.8725(6) 0.1473(4) 0.0265(17) Uani 1 1 d . . . . .
C29 C 0.3942(7) 0.6526(5) 0.4786(4) 0.0240(16) Uani 1 1 d . . . . .
H29 H 0.306125 0.639354 0.473307 0.029 Uiso 1 1 calc R U . . .
C33 C 0.5805(8) 0.7618(5) 0.3086(4) 0.0251(16) Uani 1 1 d . . . . .
C2 C 0.7622(7) 0.9433(6) 0.8413(4) 0.0291(18) Uani 1 1 d . . . . .
C34 C 0.4560(8) 0.7394(5) 0.3013(4) 0.0258(17) Uani 1 1 d . . . . .
C32 C 0.6370(7) 0.7474(5) 0.3706(4) 0.0234(16) Uani 1 1 d . . . . .
H32 H 0.720639 0.761252 0.376093 0.028 Uiso 1 1 calc R U . . .
C7 C 0.6755(8) 0.9788(6) 0.8088(4) 0.0299(18) Uani 1 1 d . . . . .
H7 H 0.657183 1.031670 0.827609 0.036 Uiso 1 1 calc R U . . .
C10 C 0.3750(8) 0.8059(6) 0.7060(4) 0.0293(18) Uani 1 1 d . . . . .
C49 C 0.7338(8) 0.7575(6) 0.2275(4) 0.0322(19) Uani 1 1 d . . . . .
H49 H 0.746074 0.703627 0.246755 0.039 Uiso 1 1 calc R U . . .
C6 C 0.6143(8) 0.9369(6) 0.7480(4) 0.0280(17) Uani 1 1 d . . . . .
H6 H 0.554314 0.961485 0.726238 0.034 Uiso 1 1 calc R U . . .
C11 C 0.3969(9) 0.7742(6) 0.7698(4) 0.038(2) Uani 1 1 d . . . . .
H11 H 0.458840 0.743759 0.776989 0.045 Uiso 1 1 calc R U . . .
C44 C 0.6377(8) 0.8804(6) 0.2249(4) 0.0289(18) Uani 1 1 d . . . . .
H44 H 0.582636 0.910930 0.241720 0.035 Uiso 1 1 calc R U . . .
C42 C 0.4139(9) 0.6931(6) 0.1768(4) 0.037(2) Uani 1 1 d . . . . .
H42 H 0.478981 0.665436 0.180239 0.044 Uiso 1 1 calc R U . . .
C31 C 0.5749(7) 0.7138(5) 0.4239(4) 0.0229(16) Uani 1 1 d . . . . .
C36 C 0.3871(8) 0.7389(5) 0.2336(4) 0.0284(18) Uani 1 1 d . . . . .
C39 C 0.2509(12) 0.7276(9) 0.1101(5) 0.0561(13) Uani 1 1 d . . . . .
C48 C 0.7986(8) 0.7926(6) 0.1750(4) 0.0337(19) Uani 1 1 d . . . . .
H48 H 0.853098 0.761758 0.157818 0.040 Uiso 1 1 calc R U . . .
C45 C 0.7044(8) 0.9167(5) 0.1728(4) 0.0277(17) Uani 1 1 d . . . . .
H45 H 0.695042 0.971964 0.154594 0.033 Uiso 1 1 calc R U . . .
C37 C 0.2911(8) 0.7798(6) 0.2264(4) 0.0330(19) Uani 1 1 d . . . . .
H37 H 0.271938 0.811811 0.264339 0.040 Uiso 1 1 calc R U . . .
C12 C 0.3308(10) 0.7858(7) 0.8231(5) 0.041(2) Uani 1 1 d . . . . .
H12 H 0.350509 0.768063 0.867235 0.049 Uiso 1 1 calc R U . . .
C16 C 0.2789(8) 0.8446(6) 0.6935(4) 0.0332(19) Uani 1 1 d . . . . .
H16 H 0.261355 0.864749 0.649831 0.040 Uiso 1 1 calc R U . . .
C1 C 0.8255(7) 0.9879(6) 0.9071(4) 0.0262(17) Uani 1 1 d . . . . .
C13 C 0.2354(11) 0.8239(9) 0.8100(6) 0.0563(12) Uani 1 1 d . . . . .
C15 C 0.2095(9) 0.8534(7) 0.7457(5) 0.042(2) Uani 1 1 d . . . . .
H15 H 0.143772 0.879657 0.737719 0.050 Uiso 1 1 calc R U . . .
N1 N 0.7363(7) 0.6528(6) 0.9752(4) 0.0528(11) Uani 1 1 d D . . . .
C38 C 0.2246(9) 0.7742(6) 0.1658(5) 0.036(2) Uani 1 1 d . . . . .
H38 H 0.160086 0.802413 0.161904 0.043 Uiso 1 1 calc R U . . .
C14 C 0.1635(11) 0.8366(9) 0.8681(6) 0.0563(12) Uani 1 1 d . . . . .
C41 C 0.3470(11) 0.6879(8) 0.1160(5) 0.048(3) Uani 1 1 d . . . . .
H41 H 0.366447 0.656999 0.077580 0.057 Uiso 1 1 calc R U . . .
C50 C 0.8438(9) 0.7025(7) 0.9852(5) 0.0528(11) Uani 1 1 d D . . . .
H50 H 0.890391 0.693727 1.024745 0.063 Uiso 1 1 calc R U . . .
C40 C 0.1787(12) 0.7220(9) 0.0440(5) 0.0561(13) Uani 1 1 d . . . . .
C25 C 0.2007(8) 0.4438(8) 0.4200(4) 0.0468(9) Uani 1 1 d D . . . .
H25A H 0.222113 0.390019 0.399835 0.056 Uiso 1 1 calc R U . . .
H25B H 0.228081 0.495736 0.391675 0.056 Uiso 1 1 calc R U . . .
C51 C 0.6585(10) 0.6667(8) 0.9153(5) 0.0528(11) Uani 1 1 d D . . . .
H51A H 0.596367 0.610952 0.903394 0.063 Uiso 1 1 calc R U . . .
H51B H 0.705016 0.681304 0.875795 0.063 Uiso 1 1 calc R U . . .
O7 O 0.1998(10) 0.6657(7) -0.0030(4) 0.0561(13) Uani 0.8 1 d . . P . .
C53 C 0.6875(10) 0.5880(7) 1.0251(5) 0.0528(11) Uani 1 1 d D . . . .
H53B H 0.745499 0.596191 1.065297 0.063 Uiso 1 1 calc R U . . .
H53A H 0.615755 0.604133 1.039953 0.063 Uiso 1 1 calc R U . . .
C26 C 0.0697(9) 0.4263(10) 0.4230(7) 0.0468(9) Uani 0.7 1 d D . P . .
H26A H 0.051083 0.478339 0.447432 0.056 Uiso 0.7 1 calc R U P . .
H26B H 0.031671 0.422090 0.376159 0.056 Uiso 0.7 1 calc R U P . .
C54 C 0.6570(17) 0.4929(9) 1.0035(9) 0.0528(11) Uani 0.6 1 d D . P . .
H54C H 0.600889 0.483316 0.963011 0.079 Uiso 0.6 1 calc R U P . .
H54A H 0.621279 0.457199 1.039976 0.079 Uiso 0.6 1 calc R U P . .
H54B H 0.728390 0.473861 0.992762 0.079 Uiso 0.6 1 calc R U P . .
C52 C 0.602(3) 0.746(2) 0.9343(18) 0.0528(11) Uani 0.25 1 d D . P . .
H52A H 0.579785 0.774023 0.892839 0.079 Uiso 0.25 1 calc R U P . .
H52B H 0.659051 0.791322 0.963766 0.079 Uiso 0.25 1 calc R U P . .
H52C H 0.531840 0.723137 0.958116 0.079 Uiso 0.25 1 calc R U P . .
C27 C 0.0210(8) 0.3458(7) 0.4556(5) 0.0468(9) Uani 1 1 d D . . . .
H27A H 0.073922 0.347613 0.497393 0.056 Uiso 1 1 calc R U . . .
H27B H 0.033930 0.295996 0.425875 0.056 Uiso 1 1 calc R U . . .
C28 C -0.0958(8) 0.3139(8) 0.4761(5) 0.0468(9) Uani 1 1 d D . . . .
H28A H -0.135288 0.258502 0.449117 0.070 Uiso 1 1 calc R U . . .
H28B H -0.140632 0.360306 0.468824 0.070 Uiso 1 1 calc R U . . .
H28C H -0.091057 0.300948 0.524273 0.070 Uiso 1 1 calc R U . . .

loop_
_atom_site_aniso_label
_atom_site_aniso_U_11
_atom_site_aniso_U_22
_atom_site_aniso_U_33
_atom_site_aniso_U_23
_atom_site_aniso_U_13
_atom_site_aniso_U_12
Tb1 0.0243(3) 0.0239(3) 0.0110(2) -0.00105(17) 0.00694(17) 0.00132(18)
O5 0.0448(19) 0.063(2) 0.0312(17) -0.0003(16) 0.0082(14) 0.0078(17)
O8 0.035(3) 0.031(3) 0.018(3) 0.010(2) 0.013(2) 0.001(2)
O2 0.034(3) 0.031(3) 0.023(3) -0.006(2) -0.001(2) 0.012(2)
O9 0.035(3) 0.036(3) 0.023(3) 0.004(2) 0.018(2) 0.007(3)
O1 0.033(3) 0.028(3) 0.018(3) 0.001(2) 0.008(2) 0.009(2)
O10 0.052(2) 0.053(2) 0.043(2) 0.0126(18) -0.0005(18) -0.0100(19)
O6 0.081(3) 0.065(3) 0.032(2) 0.006(2) -0.004(2) 0.041(3)
O4 0.061(3) 0.066(3) 0.046(2) -0.011(2) 0.026(2) 0.020(2)
C24 0.0448(19) 0.063(2) 0.0312(17) -0.0003(16) 0.0082(14) 0.0078(17)
C20 0.034(4) 0.020(4) 0.017(4) 0.002(3) 0.004(3) 0.006(3)
C23 0.0448(19) 0.063(2) 0.0312(17) -0.0003(16) 0.0082(14) 0.0078(17)
O3 0.061(3) 0.066(3) 0.046(2) -0.011(2) 0.026(2) 0.020(2)
C19 0.033(4) 0.021(4) 0.015(4) 0.004(3) 0.008(3) 0.006(3)
C8 0.041(5) 0.022(4) 0.015(4) 0.001(3) 0.007(3) 0.012(3)
C18 0.038(4) 0.020(4) 0.011(3) 0.005(3) 0.006(3) 0.008(3)
C22 0.0448(19) 0.063(2) 0.0312(17) -0.0003(16) 0.0082(14) 0.0078(17)
C3 0.036(4) 0.024(4) 0.019(4) -0.002(3) 0.003(3) 0.009(3)
C17 0.034(4) 0.028(4) 0.019(4) 0.001(3) 0.008(3) 0.008(3)
C21 0.027(4) 0.027(4) 0.014(3) 0.000(3) 0.006(3) 0.007(3)
C35 0.032(4) 0.024(4) 0.020(4) -0.004(3) 0.004(3) 0.009(3)
C47 0.026(4) 0.025(4) 0.018(4) 0.000(3) 0.006(3) 0.003(3)
C43 0.036(4) 0.028(4) 0.011(3) 0.007(3) 0.010(3) 0.007(3)
C5 0.041(5) 0.026(4) 0.016(4) 0.004(3) 0.006(3) 0.008(3)
C9 0.040(5) 0.026(4) 0.015(4) 0.001(3) 0.008(3) 0.013(3)
C30 0.037(4) 0.022(4) 0.011(3) 0.000(3) 0.008(3) 0.004(3)
C4 0.043(5) 0.023(4) 0.020(4) -0.001(3) 0.001(3) 0.012(3)
C46 0.035(4) 0.028(4) 0.016(4) 0.004(3) 0.009(3) 0.003(3)
C29 0.028(4) 0.029(4) 0.016(4) -0.001(3) 0.005(3) 0.007(3)
C33 0.039(4) 0.023(4) 0.018(4) 0.002(3) 0.011(3) 0.013(3)
C2 0.031(4) 0.033(4) 0.018(4) 0.003(3) 0.002(3) -0.003(3)
C34 0.045(5) 0.021(4) 0.018(4) 0.005(3) 0.009(3) 0.017(3)
C32 0.037(4) 0.020(4) 0.015(4) 0.000(3) 0.009(3) 0.008(3)
C7 0.043(5) 0.023(4) 0.022(4) -0.002(3) 0.001(3) 0.005(3)
C10 0.039(5) 0.027(4) 0.023(4) -0.004(3) 0.012(3) 0.007(3)
C49 0.050(5) 0.033(5) 0.020(4) 0.012(3) 0.014(4) 0.018(4)
C6 0.041(5) 0.029(4) 0.014(4) 0.004(3) 0.001(3) 0.009(4)
C11 0.059(6) 0.034(5) 0.024(4) 0.002(4) 0.012(4) 0.016(4)
C44 0.039(5) 0.031(4) 0.021(4) 0.009(3) 0.014(3) 0.012(4)
C42 0.057(6) 0.041(5) 0.021(4) -0.001(4) -0.001(4) 0.033(5)
C31 0.038(4) 0.017(4) 0.013(3) -0.002(3) 0.010(3) 0.005(3)
C36 0.047(5) 0.023(4) 0.017(4) 0.009(3) 0.012(3) 0.009(4)
C39 0.081(3) 0.065(3) 0.032(2) 0.006(2) -0.004(2) 0.041(3)
C48 0.038(5) 0.043(5) 0.025(4) 0.006(4) 0.012(4) 0.014(4)
C45 0.041(5) 0.023(4) 0.019(4) 0.003(3) 0.016(3) 0.004(3)
C37 0.044(5) 0.032(4) 0.027(4) 0.006(4) 0.012(4) 0.012(4)
C12 0.062(6) 0.043(5) 0.026(4) 0.006(4) 0.028(4) 0.021(5)
C16 0.038(5) 0.037(5) 0.026(4) -0.005(4) 0.005(4) 0.012(4)
C1 0.030(4) 0.032(4) 0.016(4) 0.009(3) 0.011(3) 0.001(3)
C13 0.061(3) 0.066(3) 0.046(2) -0.011(2) 0.026(2) 0.020(2)
C15 0.044(5) 0.045(6) 0.034(5) -0.008(4) 0.012(4) 0.006(4)
N1 0.052(2) 0.053(2) 0.043(2) 0.0126(18) -0.0005(18) -0.0100(19)
C38 0.044(5) 0.031(5) 0.036(5) 0.005(4) 0.005(4) 0.013(4)
C14 0.061(3) 0.066(3) 0.046(2) -0.011(2) 0.026(2) 0.020(2)
C41 0.078(8) 0.059(6) 0.020(4) 0.000(4) 0.000(4) 0.046(6)
C50 0.052(2) 0.053(2) 0.043(2) 0.0126(18) -0.0005(18) -0.0100(19)
C40 0.081(3) 0.065(3) 0.032(2) 0.006(2) -0.004(2) 0.041(3)
C25 0.0448(19) 0.063(2) 0.0312(17) -0.0003(16) 0.0082(14) 0.0078(17)
C51 0.052(2) 0.053(2) 0.043(2) 0.0126(18) -0.0005(18) -0.0100(19)
O7 0.081(3) 0.065(3) 0.032(2) 0.006(2) -0.004(2) 0.041(3)
C53 0.052(2) 0.053(2) 0.043(2) 0.0126(18) -0.0005(18) -0.0100(19)
C26 0.0448(19) 0.063(2) 0.0312(17) -0.0003(16) 0.0082(14) 0.0078(17)
C54 0.052(2) 0.053(2) 0.043(2) 0.0126(18) -0.0005(18) -0.0100(19)
C52 0.052(2) 0.053(2) 0.043(2) 0.0126(18) -0.0005(18) -0.0100(19)
C27 0.0448(19) 0.063(2) 0.0312(17) -0.0003(16) 0.0082(14) 0.0078(17)
C28 0.0448(19) 0.063(2) 0.0312(17) -0.0003(16) 0.0082(14) 0.0078(17)

loop_
_atom_type_symbol
_atom_type_description
_atom_type_scat_dispersion_real
_atom_type_scat_dispersion_imag
_atom_type_scat_source
C C 0.0181 0.0091 'International Tables Vol C Tables 4.2.6.8 and 6.1.1.4'
H H 0.0000 0.0000 'International Tables Vol C Tables 4.2.6.8 and 6.1.1.4'
N N 0.0311 0.0180 'International Tables Vol C Tables 4.2.6.8 and 6.1.1.4'
O O 0.0492 0.0322 'International Tables Vol C Tables 4.2.6.8 and 6.1.1.4'
Tb Tb -9.1472 9.1891 'International Tables Vol C Tables 4.2.6.8 and 6.1.1.4'

loop_
_geom_angle_atom_site_label_1
_geom_angle_atom_site_label_2
_geom_angle_atom_site_label_3
_geom_angle
_geom_angle_site_symmetry_1
_geom_angle_site_symmetry_3
_geom_angle_publ_flag
O8 Tb1 Tb1 65.89(14) 2_776 2_777 ?
O8 Tb1 O2 77.5(2) 2_776 2_777 ?
O8 Tb1 O9 131.8(2) 2_776 1_556 ?
O8 Tb1 O1 67.99(18) 2_776 2_777 ?
O8 Tb1 O10 138.7(2) 2_776 . ?
O8 Tb1 O6 136.3(3) 2_776 1_656 ?
O8 Tb1 O4 71.5(2) 2_776 1_655 ?
O8 Tb1 O3 73.0(3) 2_776 1_655 ?
O8 Tb1 C1 73.0(2) 2_776 2_777 ?
O8 Tb1 C14 69.1(3) 2_776 1_655 ?
O2 Tb1 Tb1 84.06(13) 2_777 2_777 ?
O2 Tb1 O1 49.73(18) 2_777 2_777 ?
O2 Tb1 O4 129.8(2) 2_777 1_655 ?
O2 Tb1 O3 80.4(2) 2_777 1_655 ?
O2 Tb1 C1 24.5(2) 2_777 2_777 ?
O2 Tb1 C14 105.6(3) 2_777 1_655 ?
O9 Tb1 Tb1 68.33(15) 1_556 2_777 ?
O9 Tb1 O2 83.7(2) 1_556 2_777 ?
O9 Tb1 O1 66.01(18) 1_556 2_777 ?
O9 Tb1 O10 74.2(2) 1_556 . ?
O9 Tb1 O6 75.2(2) 1_556 1_656 ?
O9 Tb1 O4 145.8(2) 1_556 1_655 ?
O9 Tb1 O3 146.2(3) 1_556 1_655 ?
O9 Tb1 C1 71.8(2) 1_556 2_777 ?
O9 Tb1 C14 159.1(3) 1_556 1_655 ?
O1 Tb1 Tb1 42.74(14) . 2_777 ?
O1 Tb1 Tb1 34.62(12) 2_777 2_777 ?
O1 Tb1 O8 75.3(2) . 2_776 ?
O1 Tb1 O2 126.46(19) . 2_777 ?
O1 Tb1 O9 81.5(2) . 1_556 ?
O1 Tb1 O1 77.4(2) . 2_777 ?
O1 Tb1 O10 79.2(2) . . ?
O1 Tb1 O6 148.4(3) . 1_656 ?
O1 Tb1 O4 82.3(2) . 1_655 ?
O1 Tb1 O3 131.6(2) . 1_655 ?
O1 Tb1 C1 102.6(2) . 2_777 ?
O1 Tb1 C1 25.3(2) 2_777 2_777 ?
O1 Tb1 C14 106.3(3) . 1_655 ?
O1 Tb1 C14 134.2(3) 2_777 1_655 ?
O10 Tb1 Tb1 113.1(2) . 2_777 ?
O10 Tb1 O2 143.3(2) . 2_777 ?
O10 Tb1 O1 136.1(2) . 2_777 ?
O10 Tb1 O6 74.1(3) . 1_656 ?
O10 Tb1 O4 73.3(3) . 1_655 ?
O10 Tb1 O3 102.1(3) . 1_655 ?
O10 Tb1 C1 145.2(2) . 2_777 ?
O10 Tb1 C14 88.0(3) . 1_655 ?
O6 Tb1 Tb1 138.17(18) 1_656 2_777 ?
O6 Tb1 O2 72.1(2) 1_656 2_777 ?
O6 Tb1 O1 111.0(2) 1_656 2_777 ?
O6 Tb1 O4 105.6(3) 1_656 1_655 ?
O6 Tb1 O3 71.6(3) 1_656 1_655 ?
O6 Tb1 C1 90.1(2) 1_656 2_777 ?
O6 Tb1 C14 89.6(3) 1_656 1_655 ?
O4 Tb1 Tb1 116.0(2) 1_655 2_777 ?
O4 Tb1 O1 138.0(2) 1_655 2_777 ?
O4 Tb1 C1 141.4(2) 1_655 2_777 ?
O4 Tb1 C14 26.1(3) 1_655 1_655 ?
O3 Tb1 Tb1 138.3(2) 1_655 2_777 ?
O3 Tb1 O1 121.1(2) 1_655 2_777 ?
O3 Tb1 O4 53.4(3) 1_655 1_655 ?
O3 Tb1 C1 101.9(3) 1_655 2_777 ?
O3 Tb1 C14 27.4(3) 1_655 1_655 ?
C1 Tb1 Tb1 59.90(17) 2_777 2_777 ?
C14 Tb1 Tb1 130.4(3) 1_655 2_777 ?
C14 Tb1 C1 123.4(3) 1_655 2_777 ?
C24 O5 C25 114.1(7) . . ?
C47 O8 Tb1 136.4(5) . 2_776 ?
C1 O2 Tb1 102.5(5) . 2_777 ?
C47 O9 Tb1 134.7(5) . 1_554 ?
Tb1 O1 Tb1 102.64(19) . 2_777 ?
C1 O1 Tb1 170.6(5) . . ?
C1 O1 Tb1 85.8(5) . 2_777 ?
C50 O10 Tb1 124.5(7) . . ?
C40 O6 Tb1 135.5(8) . 1_454 ?
C14 O4 Tb1 91.4(7) . 1_455 ?
C23 C24 O5 120.6(10) . . ?
C23 C24 C22 118.5(9) . 2_666 ?
C22 C24 O5 120.9(10) 2_666 . ?
C19 C20 H20 120.6 . . ?
C19 C20 C8 118.9(8) . . ?
C8 C20 H20 120.6 . . ?
C24 C23 C22 121.2(11) . . ?
C24 C23 C29 126.0(9) . . ?
C22 C23 C29 112.8(10) . . ?
C14 O3 Tb1 92.7(6) . 1_455 ?
C20 C19 C21 125.6(7) . . ?
C18 C19 C20 121.3(7) . . ?
C18 C19 C21 112.9(7) . . ?
C20 C8 C5 118.3(7) . . ?
C9 C8 C20 119.4(7) . . ?
C9 C8 C5 122.3(7) . . ?
C19 C18 C17 120.0(7) . . ?
C19 C18 C29 113.7(7) . . ?
C17 C18 C29 125.7(7) . . ?
C24 C22 C23 120.3(10) 2_666 . ?
C24 C22 C21 126.3(9) 2_666 . ?
C23 C22 C21 113.4(10) . . ?
C4 C3 H3 120.1 . . ?
C4 C3 C2 119.8(8) . . ?
C2 C3 H3 120.1 . . ?
C18 C17 H17 119.9 . . ?
C18 C17 C9 120.2(8) . . ?
C9 C17 H17 119.9 . . ?
C19 C21 H21 113.0 . . ?
C22 C21 C19 103.8(6) . . ?
C22 C21 H21 113.0 . . ?
C22 C21 C31 105.5(7) . . ?
C31 C21 C19 108.0(6) . . ?
C31 C21 H21 113.0 . . ?
C30 C35 H35 119.9 . . ?
C34 C35 H35 119.9 . . ?
C34 C35 C30 120.3(8) . . ?
O8 C47 C46 116.2(7) . . ?
O9 C47 O8 125.9(7) . . ?
O9 C47 C46 117.9(7) . . ?
C49 C43 C33 121.5(7) . . ?
C49 C43 C44 118.0(7) . . ?
C44 C43 C33 120.5(7) . . ?
C4 C5 C8 119.9(7) . . ?
C6 C5 C8 121.6(7) . . ?
C6 C5 C4 118.5(7) . . ?
C8 C9 C10 122.5(7) . . ?
C17 C9 C8 120.1(7) . . ?
C17 C9 C10 117.1(8) . . ?
C35 C30 C29 126.4(7) . . ?
C35 C30 C31 119.4(7) . . ?
C31 C30 C29 114.0(7) . . ?
C3 C4 C5 120.8(7) . . ?
C3 C4 H4 119.6 . . ?
C5 C4 H4 119.6 . . ?
C48 C46 C47 120.6(7) . . ?
C48 C46 C45 119.2(7) . . ?
C45 C46 C47 120.2(7) . . ?
C23 C29 H29 113.3 . . ?
C18 C29 C23 103.9(7) . . ?
C18 C29 H29 113.3 . . ?
C30 C29 C23 104.6(7) . . ?
C30 C29 C18 107.6(6) . . ?
C30 C29 H29 113.3 . . ?
C34 C33 C43 121.9(7) . . ?
C32 C33 C43 120.0(7) . . ?
C32 C33 C34 118.1(7) . . ?
C3 C2 C1 120.7(8) . . ?
C7 C2 C3 119.9(8) . . ?
C7 C2 C1 119.5(8) . . ?
C35 C34 C33 120.5(7) . . ?
C35 C34 C36 117.1(8) . . ?
C33 C34 C36 122.0(7) . . ?
C33 C32 H32 119.1 . . ?
C31 C32 C33 121.8(8) . . ?
C31 C32 H32 119.1 . . ?
C2 C7 H7 120.0 . . ?
C2 C7 C6 120.1(8) . . ?
C6 C7 H7 120.0 . . ?
C11 C10 C9 119.9(8) . . ?
C11 C10 C16 119.5(8) . . ?
C16 C10 C9 120.4(8) . . ?
C43 C49 H49 119.3 . . ?
C48 C49 C43 121.3(8) . . ?
C48 C49 H49 119.3 . . ?
C5 C6 C7 120.9(8) . . ?
C5 C6 H6 119.5 . . ?
C7 C6 H6 119.5 . . ?
C10 C11 H11 119.1 . . ?
C12 C11 C10 121.8(9) . . ?
C12 C11 H11 119.1 . . ?
C43 C44 H44 119.6 . . ?
C45 C44 C43 120.7(8) . . ?
C45 C44 H44 119.6 . . ?
C36 C42 H42 119.8 . . ?
C41 C42 H42 119.8 . . ?
C41 C42 C36 120.5(8) . . ?
C30 C31 C21 112.0(6) . . ?
C32 C31 C21 128.0(7) . . ?
C32 C31 C30 119.8(7) . . ?
C42 C36 C34 120.3(8) . . ?
C42 C36 C37 118.2(8) . . ?
C37 C36 C34 121.4(7) . . ?
C38 C39 C41 119.5(10) . . ?
C38 C39 C40 120.2(10) . . ?
C41 C39 C40 120.3(10) . . ?
C46 C48 H48 119.8 . . ?
C49 C48 C46 120.4(8) . . ?
C49 C48 H48 119.8 . . ?
C46 C45 C44 120.3(8) . . ?
C46 C45 H45 119.9 . . ?
C44 C45 H45 119.9 . . ?
C36 C37 H37 119.5 . . ?
C38 C37 C36 121.0(8) . . ?
C38 C37 H37 119.5 . . ?
C11 C12 H12 121.0 . . ?
C13 C12 C11 118.0(9) . . ?
C13 C12 H12 121.0 . . ?
C10 C16 H16 120.4 . . ?
C15 C16 C10 119.1(9) . . ?
C15 C16 H16 120.4 . . ?
O2 C1 Tb1 53.0(4) . 2_777 ?
O2 C1 O1 121.3(7) . . ?
O2 C1 C2 118.4(7) . . ?
O1 C1 Tb1 68.9(4) . 2_777 ?
O1 C1 C2 120.2(7) . . ?
C2 C1 Tb1 167.1(6) . 2_777 ?
C12 C13 C15 120.9(9) . . ?
C12 C13 C14 118.0(11) . . ?
C15 C13 C14 121.0(11) . . ?
C16 C15 C13 120.5(10) . . ?
C16 C15 H15 119.8 . . ?
C13 C15 H15 119.8 . . ?
C50 N1 C51 119.8(8) . . ?
C50 N1 C53 121.0(9) . . ?
C53 N1 C51 119.1(8) . . ?
C39 C38 H38 119.9 . . ?
C37 C38 C39 120.3(9) . . ?
C37 C38 H38 119.9 . . ?
O4 C14 Tb1 62.6(5) . 1_455 ?
O4 C14 O3 122.4(9) . . ?
O4 C14 C13 119.8(11) . . ?
O3 C14 Tb1 59.9(5) . 1_455 ?
O3 C14 C13 117.6(11) . . ?
C13 C14 Tb1 171.5(9) . 1_455 ?
C42 C41 C39 120.5(9) . . ?
C42 C41 H41 119.8 . . ?
C39 C41 H41 119.8 . . ?
O10 C50 N1 124.3(10) . . ?
O10 C50 H50 117.9 . . ?
N1 C50 H50 117.9 . . ?
O6 C40 C39 119.8(10) . . ?
O6 C40 O7 124.0(10) . . ?
O7 C40 C39 115.5(10) . . ?
O5 C25 H25A 110.2 . . ?
O5 C25 H25B 110.2 . . ?
O5 C25 C26 107.6(8) . . ?
H25A C25 H25B 108.5 . . ?
C26 C25 H25A 110.2 . . ?
C26 C25 H25B 110.2 . . ?
N1 C51 H51A 110.1 . . ?
N1 C51 H51B 110.1 . . ?
N1 C51 C52 107.8(13) . . ?
H51A C51 H51B 108.5 . . ?
C52 C51 H51A 110.1 . . ?
C52 C51 H51B 110.1 . . ?
N1 C53 H53B 108.0 . . ?
N1 C53 H53A 108.0 . . ?
H53B C53 H53A 107.2 . . ?
C54 C53 N1 117.2(11) . . ?
C54 C53 H53B 108.0 . . ?
C54 C53 H53A 108.0 . . ?
C25 C26 H26A 108.8 . . ?
C25 C26 H26B 108.8 . . ?
H26A C26 H26B 107.7 . . ?
C27 C26 C25 113.8(10) . . ?
C27 C26 H26A 108.8 . . ?
C27 C26 H26B 108.8 . . ?
C53 C54 H54C 109.5 . . ?
C53 C54 H54A 109.5 . . ?
C53 C54 H54B 109.5 . . ?
H54C C54 H54A 109.5 . . ?
H54C C54 H54B 109.5 . . ?
H54A C54 H54B 109.5 . . ?
C51 C52 H52A 109.5 . . ?
C51 C52 H52B 109.5 . . ?
C51 C52 H52C 109.5 . . ?
H52A C52 H52B 109.5 . . ?
H52A C52 H52C 109.5 . . ?
H52B C52 H52C 109.5 . . ?
C26 C27 H27A 104.9 . . ?
C26 C27 H27B 104.9 . . ?
C26 C27 C28 129.5(10) . . ?
H27A C27 H27B 105.8 . . ?
C28 C27 H27A 104.9 . . ?
C28 C27 H27B 104.9 . . ?
C27 C28 H28A 109.5 . . ?
C27 C28 H28B 109.5 . . ?
C27 C28 H28C 109.5 . . ?
H28A C28 H28B 109.5 . . ?
H28A C28 H28C 109.5 . . ?
H28B C28 H28C 109.5 . . ?

loop_
_geom_bond_atom_site_label_1
_geom_bond_atom_site_label_2
_geom_bond_distance
_geom_bond_site_symmetry_2
_geom_bond_publ_flag
Tb1 Tb1 3.9775(9) 2_777 ?
Tb1 O8 2.365(5) 2_776 ?
Tb1 O2 2.418(6) 2_777 ?
Tb1 O9 2.374(5) 1_556 ?
Tb1 O1 2.766(5) 2_777 ?
Tb1 O1 2.316(6) . ?
Tb1 O10 2.391(7) . ?
Tb1 O6 2.410(7) 1_656 ?
Tb1 O4 2.505(7) 1_655 ?
Tb1 O3 2.444(7) 1_655 ?
Tb1 C1 2.957(8) 2_777 ?
Tb1 C14 2.821(10) 1_655 ?
O5 C24 1.381(10) . ?
O5 C25 1.435(10) . ?
O8 C47 1.249(10) . ?
O2 C1 1.258(10) . ?
O9 C47 1.238(10) . ?
O1 C1 1.269(10) . ?
O10 C50 1.248(11) . ?
O6 C40 1.272(14) . ?
O4 C14 1.240(15) . ?
C24 C23 1.380(16) . ?
C24 C22 1.383(16) 2_666 ?
C20 H20 0.9500 . ?
C20 C19 1.395(11) . ?
C20 C8 1.422(11) . ?
C23 C22 1.401(15) . ?
C23 C29 1.530(14) . ?
O3 C14 1.298(15) . ?
C19 C18 1.387(12) . ?
C19 C21 1.534(10) . ?
C8 C5 1.492(11) . ?
C8 C9 1.407(12) . ?
C18 C17 1.388(11) . ?
C18 C29 1.526(10) . ?
C22 C21 1.521(14) . ?
C3 H3 0.9500 . ?
C3 C4 1.392(11) . ?
C3 C2 1.398(12) . ?
C17 H17 0.9500 . ?
C17 C9 1.399(11) . ?
C21 H21 1.0000 . ?
C21 C31 1.524(10) . ?
C35 H35 0.9500 . ?
C35 C30 1.392(11) . ?
C35 C34 1.391(11) . ?
C47 C46 1.511(11) . ?
C43 C33 1.484(11) . ?
C43 C49 1.392(12) . ?
C43 C44 1.398(11) . ?
C5 C4 1.407(12) . ?
C5 C6 1.384(12) . ?
C9 C10 1.497(11) . ?
C30 C29 1.518(10) . ?
C30 C31 1.408(12) . ?
C4 H4 0.9500 . ?
C46 C48 1.387(12) . ?
C46 C45 1.389(12) . ?
C29 H29 1.0000 . ?
C33 C34 1.413(12) . ?
C33 C32 1.395(11) . ?
C2 C7 1.381(12) . ?
C2 C1 1.507(11) . ?
C34 C36 1.509(11) . ?
C32 H32 0.9500 . ?
C32 C31 1.373(11) . ?
C7 H7 0.9500 . ?
C7 C6 1.404(11) . ?
C10 C11 1.393(13) . ?
C10 C16 1.393(13) . ?
C49 H49 0.9500 . ?
C49 C48 1.383(12) . ?
C6 H6 0.9500 . ?
C11 H11 0.9500 . ?
C11 C12 1.385(12) . ?
C44 H44 0.9500 . ?
C44 C45 1.394(11) . ?
C42 H42 0.9500 . ?
C42 C36 1.397(12) . ?
C42 C41 1.374(13) . ?
C36 C37 1.404(13) . ?
C39 C38 1.383(15) . ?
C39 C41 1.392(15) . ?
C39 C40 1.490(15) . ?
C48 H48 0.9500 . ?
C45 H45 0.9500 . ?
C37 H37 0.9500 . ?
C37 C38 1.367(13) . ?
C12 H12 0.9500 . ?
C12 C13 1.383(16) . ?
C16 H16 0.9500 . ?
C16 C15 1.384(13) . ?
C13 C15 1.398(16) . ?
C13 C14 1.509(14) . ?
C15 H15 0.9500 . ?
N1 C50 1.307(11) . ?
N1 C51 1.487(11) . ?
N1 C53 1.472(11) . ?
C38 H38 0.9500 . ?
C41 H41 0.9500 . ?
C50 H50 0.9500 . ?
C40 O7 1.320(15) . ?
C25 H25A 0.9900 . ?
C25 H25B 0.9900 . ?
C25 C26 1.500(12) . ?
C51 H51A 0.9900 . ?
C51 H51B 0.9900 . ?
C51 C52 1.553(18) . ?
C53 H53B 0.9900 . ?
C53 H53A 0.9900 . ?
C53 C54 1.449(14) . ?
C26 H26A 0.9900 . ?
C26 H26B 0.9900 . ?
C26 C27 1.423(13) . ?
C54 H54C 0.9800 . ?
C54 H54A 0.9800 . ?
C54 H54B 0.9800 . ?
C52 H52A 0.9800 . ?
C52 H52B 0.9800 . ?
C52 H52C 0.9800 . ?
C27 H27A 0.9900 . ?
C27 H27B 0.9900 . ?
C27 C28 1.436(11) . ?
C28 H28A 0.9800 . ?
C28 H28B 0.9800 . ?
C28 H28C 0.9800 . ?

loop_
_geom_torsion_atom_site_label_1
_geom_torsion_atom_site_label_2
_geom_torsion_atom_site_label_3
_geom_torsion_atom_site_label_4
_geom_torsion
_geom_torsion_site_symmetry_1
_geom_torsion_site_symmetry_2
_geom_torsion_site_symmetry_3
_geom_torsion_site_symmetry_4
_geom_torsion_publ_flag
Tb1 O8 C47 O9 -31.7(13) 2_776 . . . ?
Tb1 O8 C47 C46 150.1(6) 2_776 . . . ?
Tb1 O2 C1 O1 9.1(8) 2_777 . . . ?
Tb1 O2 C1 C2 -168.7(6) 2_777 . . . ?
Tb1 O9 C47 O8 -6.0(13) 1_554 . . . ?
Tb1 O9 C47 C46 172.2(5) 1_554 . . . ?
Tb1 O1 C1 O2 -7.8(7) 2_777 . . . ?
Tb1 O1 C1 C2 169.9(7) 2_777 . . . ?
Tb1 O10 C50 N1 156.5(10) . . . . ?
Tb1 O6 C40 C39 112.6(12) 1_454 . . . ?
Tb1 O6 C40 O7 -77.2(18) 1_454 . . . ?
Tb1 O4 C14 O3 3.9(13) 1_455 . . . ?
Tb1 O4 C14 C13 -170.7(11) 1_455 . . . ?
Tb1 O3 C14 O4 -4.0(13) 1_455 . . . ?
Tb1 O3 C14 C13 170.7(10) 1_455 . . . ?
O5 C24 C23 C22 178.2(9) . . . . ?
O5 C24 C23 C29 -1.2(15) . . . . ?
O5 C25 C26 C27 -67.3(13) . . . . ?
O8 C47 C46 C48 179.6(8) . . . . ?
O8 C47 C46 C45 -2.0(11) . . . . ?
O9 C47 C46 C48 1.2(12) . . . . ?
O9 C47 C46 C45 179.6(8) . . . . ?
C24 O5 C25 C26 180.0(10) . . . . ?
C24 C23 C22 C24 0.7(17) . . . 2_666 ?
C24 C23 C22 C21 -179.0(9) . . . . ?
C24 C23 C29 C18 122.5(10) . . . . ?
C24 C23 C29 C30 -124.8(10) . . . . ?
C24 C22 C21 C19 -123.1(10) 2_666 . . . ?
C24 C22 C21 C31 123.5(10) 2_666 . . . ?
C20 C19 C18 C17 -1.9(11) . . . . ?
C20 C19 C18 C29 -174.2(7) . . . . ?
C20 C19 C21 C22 117.3(8) . . . . ?
C20 C19 C21 C31 -131.0(8) . . . . ?
C20 C8 C5 C4 -47.2(11) . . . . ?
C20 C8 C5 C6 135.5(8) . . . . ?
C20 C8 C9 C17 -2.0(11) . . . . ?
C20 C8 C9 C10 171.1(7) . . . . ?
C23 C22 C21 C19 56.7(10) . . . . ?
C23 C22 C21 C31 -56.8(10) . . . . ?
C19 C20 C8 C5 176.6(7) . . . . ?
C19 C20 C8 C9 -1.2(11) . . . . ?
C19 C18 C17 C9 -1.4(11) . . . . ?
C19 C18 C29 C23 56.3(8) . . . . ?
C19 C18 C29 C30 -54.3(8) . . . . ?
C19 C21 C31 C30 -55.1(8) . . . . ?
C19 C21 C31 C32 129.5(8) . . . . ?
C8 C20 C19 C18 3.1(11) . . . . ?
C8 C20 C19 C21 -171.2(7) . . . . ?
C8 C5 C4 C3 -176.0(8) . . . . ?
C8 C5 C6 C7 176.3(8) . . . . ?
C8 C9 C10 C11 -50.3(12) . . . . ?
C8 C9 C10 C16 135.4(9) . . . . ?
C18 C19 C21 C22 -57.5(8) . . . . ?
C18 C19 C21 C31 54.2(8) . . . . ?
C18 C17 C9 C8 3.3(12) . . . . ?
C18 C17 C9 C10 -170.1(7) . . . . ?
C22 C24 C23 C22 -0.7(16) 2_666 . . . ?
C22 C24 C23 C29 179.9(9) 2_666 . . . ?
C22 C23 C29 C18 -56.9(10) . . . . ?
C22 C23 C29 C30 55.8(10) . . . . ?
C22 C21 C31 C30 55.5(8) . . . . ?
C22 C21 C31 C32 -119.9(9) . . . . ?
C3 C2 C7 C6 1.7(13) . . . . ?
C3 C2 C1 Tb1 138(2) . . . 2_777 ?
C3 C2 C1 O2 -177.3(7) . . . . ?
C3 C2 C1 O1 4.9(11) . . . . ?
C17 C18 C29 C23 -115.5(8) . . . . ?
C17 C18 C29 C30 133.9(8) . . . . ?
C17 C9 C10 C11 123.0(9) . . . . ?
C17 C9 C10 C16 -51.3(11) . . . . ?
C21 C19 C18 C17 173.2(7) . . . . ?
C21 C19 C18 C29 0.8(9) . . . . ?
C35 C30 C29 C23 118.9(9) . . . . ?
C35 C30 C29 C18 -131.0(8) . . . . ?
C35 C30 C31 C21 -174.9(7) . . . . ?
C35 C30 C31 C32 0.9(11) . . . . ?
C35 C34 C36 C42 -122.9(9) . . . . ?
C35 C34 C36 C37 53.7(11) . . . . ?
C47 C46 C48 C49 178.2(8) . . . . ?
C47 C46 C45 C44 -179.4(8) . . . . ?
C43 C33 C34 C35 -178.1(7) . . . . ?
C43 C33 C34 C36 9.6(11) . . . . ?
C43 C33 C32 C31 179.0(7) . . . . ?
C43 C49 C48 C46 1.7(14) . . . . ?
C43 C44 C45 C46 0.5(13) . . . . ?
C5 C8 C9 C17 -179.7(7) . . . . ?
C5 C8 C9 C10 -6.6(12) . . . . ?
C9 C8 C5 C4 130.5(9) . . . . ?
C9 C8 C5 C6 -46.8(11) . . . . ?
C9 C10 C11 C12 -179.0(9) . . . . ?
C9 C10 C16 C15 176.3(8) . . . . ?
C30 C35 C34 C33 -1.4(11) . . . . ?
C30 C35 C34 C36 171.3(7) . . . . ?
C4 C3 C2 C7 -1.3(12) . . . . ?
C4 C3 C2 C1 179.2(7) . . . . ?
C4 C5 C6 C7 -1.0(12) . . . . ?
C29 C23 C22 C24 -179.8(8) . . . 2_666 ?
C29 C23 C22 C21 0.4(11) . . . . ?
C29 C18 C17 C9 169.9(7) . . . . ?
C29 C30 C31 C21 1.3(9) . . . . ?
C29 C30 C31 C32 177.1(7) . . . . ?
C33 C43 C49 C48 179.4(8) . . . . ?
C33 C43 C44 C45 179.4(8) . . . . ?
C33 C34 C36 C42 49.7(12) . . . . ?
C33 C34 C36 C37 -133.7(8) . . . . ?
C33 C32 C31 C21 174.6(7) . . . . ?
C33 C32 C31 C30 -0.5(11) . . . . ?
C2 C3 C4 C5 -0.2(13) . . . . ?
C2 C7 C6 C5 -0.5(13) . . . . ?
C34 C35 C30 C29 -175.7(7) . . . . ?
C34 C35 C30 C31 0.1(11) . . . . ?
C34 C33 C32 C31 -0.9(11) . . . . ?
C34 C36 C37 C38 -175.9(8) . . . . ?
C32 C33 C34 C35 1.8(11) . . . . ?
C32 C33 C34 C36 -170.5(7) . . . . ?
C7 C2 C1 Tb1 -42(3) . . . 2_777 ?
C7 C2 C1 O2 3.2(11) . . . . ?
C7 C2 C1 O1 -174.6(7) . . . . ?
C10 C11 C12 C13 4.9(16) . . . . ?
C10 C16 C15 C13 0.1(15) . . . . ?
C49 C43 C33 C34 -122.9(9) . . . . ?
C49 C43 C33 C32 57.2(11) . . . . ?
C49 C43 C44 C45 1.0(13) . . . . ?
C6 C5 C4 C3 1.3(13) . . . . ?
C11 C10 C16 C15 2.1(13) . . . . ?
C11 C12 C13 C15 -2.7(17) . . . . ?
C11 C12 C13 C14 -180.0(10) . . . . ?
C44 C43 C33 C34 58.7(11) . . . . ?
C44 C43 C33 C32 -121.2(9) . . . . ?
C44 C43 C49 C48 -2.1(13) . . . . ?
C42 C36 C37 C38 0.7(13) . . . . ?
C31 C30 C29 C23 -57.0(9) . . . . ?
C31 C30 C29 C18 53.0(9) . . . . ?
C36 C42 C41 C39 -0.5(18) . . . . ?
C36 C37 C38 C39 0.2(15) . . . . ?
C48 C46 C45 C44 -1.0(13) . . . . ?
C45 C46 C48 C49 -0.2(13) . . . . ?
C12 C13 C15 C16 0.3(17) . . . . ?
C12 C13 C14 O4 -162.1(12) . . . . ?
C12 C13 C14 O3 23.1(18) . . . . ?
C16 C10 C11 C12 -4.7(14) . . . . ?
C1 C2 C7 C6 -178.8(7) . . . . ?
C15 C13 C14 O4 20.6(19) . . . . ?
C15 C13 C14 O3 -154.2(12) . . . . ?
C38 C39 C41 C42 1.4(19) . . . . ?
C38 C39 C40 O6 0(2) . . . . ?
C38 C39 C40 O7 -170.7(12) . . . . ?
C14 C13 C15 C16 177.4(10) . . . . ?
C41 C42 C36 C34 176.1(9) . . . . ?
C41 C42 C36 C37 -0.6(14) . . . . ?
C41 C39 C38 C37 -1.3(18) . . . . ?
C41 C39 C40 O6 -178.1(12) . . . . ?
C41 C39 C40 O7 10.9(19) . . . . ?
C50 N1 C51 C52 -84(2) . . . . ?
C50 N1 C53 C54 -116.0(15) . . . . ?
C40 C39 C38 C37 -179.7(11) . . . . ?
C40 C39 C41 C42 179.8(12) . . . . ?
C25 O5 C24 C23 89.7(12) . . . . ?
C25 O5 C24 C22 -91.4(11) . . . 2_666 ?
C25 C26 C27 C28 170.4(11) . . . . ?
C51 N1 C50 O10 -2(2) . . . . ?
C51 N1 C53 C54 68.9(16) . . . . ?
C53 N1 C50 O10 -177.5(12) . . . . ?
C53 N1 C51 C52 92(2) . . . . ?

loop_
_smtbx_masks_void_nr
_smtbx_masks_void_average_x
_smtbx_masks_void_average_y
_smtbx_masks_void_average_z
_smtbx_masks_void_volume
_smtbx_masks_void_count_electrons
_smtbx_masks_void_content
1 -0.026 -0.200 0.949 1455.5 242.3 ?
2 0.500 0.000 0.000 127.1 34.5 ?
